data_4504292
loop_
_publ_author_name
'Wu, Wenshi'
'Wu, Dongsheng'
'Cheng, Wendan'
'Zhang, Hao'
'Dai, Jincao'

_publ_section_title
;
 Syntheses, Crystal Growths, and Nonlinear Optical Properties for
 2-Carboxylic acid-4-nitropyridine-1-oxide Crystals with Two Different
 Arrangements of Chromophores
;
_journal_issue 11
_journal_name_full 'Crystal Growth &amp; Design'
_journal_page_first 2316
_journal_paper_doi 10.1021/cg0702378
_journal_volume 7
_journal_year 2007
_chemical_formula_moiety '6 H4 N2 O5'
_chemical_formula_sum 'C6 H4 N2 O5'
_chemical_formula_weight 184.11
_chemical_name_systematic
; 
2-Carboxylic Acid-4-Nitropyridine-1-Oxide
;
_space_group_IT_number 19
_symmetry_cell_setting orthorhombic
_symmetry_space_group_name_Hall 'P 2ac 2ab'
_symmetry_space_group_name_H-M 'P 21 21 21'
_atom_sites_solution_hydrogens geom
_atom_sites_solution_primary direct
_atom_sites_solution_secondary difmap
_audit_creation_method SHELXL-97
_cell_angle_alpha 90.00
_cell_angle_beta 90.00
_cell_angle_gamma 90.00
_cell_formula_units_Z 4
_cell_length_a 5.5509(3)
_cell_length_b 9.8139(7)
_cell_length_c 13.2554(3)
_cell_measurement_temperature 293(2)
_cell_volume 722.10(7)
_computing_cell_refinement 'Bruker SMART'
_computing_data_collection 'Bruker SMART'
_computing_data_reduction 'Bruker SHELXTL'
_computing_molecular_graphics 'Bruker SHELXTL'
_computing_publication_material 'Bruker SHELXTL'
_computing_structure_refinement 'SHELXL-97 (Sheldrick, 1997)'
_computing_structure_solution 'SHELXS-97 (Sheldrick, 1990)'
_diffrn_ambient_temperature 293(2)
_diffrn_measured_fraction_theta_full 0.934
_diffrn_measured_fraction_theta_max 0.934
_diffrn_measurement_device_type 'CCD area detector'
_diffrn_measurement_method 'phi and omega scans'
_diffrn_radiation_monochromator graphite
_diffrn_radiation_source 'fine-focus sealed tube'
_diffrn_radiation_type MoK\a
_diffrn_radiation_wavelength 0.71073
_diffrn_reflns_av_R_equivalents 0.0301
_diffrn_reflns_av_sigmaI/netI 0.0371
_diffrn_reflns_limit_h_max 6
_diffrn_reflns_limit_h_min -6
_diffrn_reflns_limit_k_max 5
_diffrn_reflns_limit_k_min -11
_diffrn_reflns_limit_l_max 15
_diffrn_reflns_limit_l_min -12
_diffrn_reflns_number 1610
_diffrn_reflns_theta_full 25.00
_diffrn_reflns_theta_max 25.00
_diffrn_reflns_theta_min 2.58
_exptl_absorpt_coefficient_mu 0.151
_exptl_absorpt_correction_T_max 0.9791
_exptl_absorpt_correction_T_min 0.9419
_exptl_absorpt_correction_type none
_exptl_crystal_colour colourless
_exptl_crystal_density_diffrn 1.694
_exptl_crystal_density_method 'not measured'
_exptl_crystal_description needle
_exptl_crystal_F_000 376
_exptl_crystal_size_max 0.40
_exptl_crystal_size_mid 0.18
_exptl_crystal_size_min 0.14
_refine_diff_density_max 0.142
_refine_diff_density_min -0.176
_refine_diff_density_rms 0.041
_refine_ls_abs_structure_details 'Flack H D (1983), Acta Cryst. A39, 876-881'
_refine_ls_abs_structure_Flack 0(3)
_refine_ls_extinction_coef 0.019(5)
_refine_ls_extinction_expression Fc^*^=kFc[1+0.001xFc^2^\l^3^/sin(2\q)]^-1/4^
_refine_ls_extinction_method SHELXL
_refine_ls_goodness_of_fit_ref 0.948
_refine_ls_hydrogen_treatment mixed
_refine_ls_matrix_type full
_refine_ls_number_parameters 123
_refine_ls_number_reflns 1090
_refine_ls_number_restraints 0
_refine_ls_restrained_S_all 0.948
_refine_ls_R_factor_all 0.0565
_refine_ls_R_factor_gt 0.0482
_refine_ls_shift/su_max 0.000
_refine_ls_shift/su_mean 0.000
_refine_ls_structure_factor_coef Fsqd
_refine_ls_weighting_details 'calc w=1/[\s^2^(Fo^2^)+(0.0584P)^2^+0.4301P] where P=(Fo^2^+2Fc^2^)/3'
_refine_ls_weighting_scheme calc
_refine_ls_wR_factor_gt 0.1131
_refine_ls_wR_factor_ref 0.1216
_reflns_number_gt 959
_reflns_number_total 1090
_reflns_threshold_expression >2sigma(I)
_cod_data_source_file cg0702378-file003.cif
_cod_data_source_block C6H4N2O5
_cod_depositor_comments
;
The following automatic conversions were performed:

'_symmetry_cell_setting' value 'Orthorhombic' changed to
'orthorhombic' according to
/home/saulius/struct/CIF-dictionaries/cif_core.dic dictionary named
'cif_core.dic' version 2.4.1 from 2010-06-29.

Automatic conversion script
Id: cif_fix_values 1715 2011-07-08 13:25:40Z adriana 
;
_cod_original_sg_symbol_H-M P2(1)2(1)2(1)
_cod_database_code 4504292

loop_
_symmetry_equiv_pos_as_xyz
'x, y, z'
'-x+1/2, -y, z+1/2'
'-x, y+1/2, -z+1/2'
'x+1/2, -y+1/2, -z'

loop_
_atom_site_label
_atom_site_type_symbol
_atom_site_fract_x
_atom_site_fract_y
_atom_site_fract_z
_atom_site_U_iso_or_equiv
_atom_site_adp_type
_atom_site_occupancy
_atom_site_symmetry_multiplicity
_atom_site_calc_flag
_atom_site_refinement_flags
C1 C 0.1347(6) 0.6230(3) 0.6408(2) 0.0412(7) Uani 1 1 d .
C2 C 0.3218(6) 0.6939(3) 0.6812(2) 0.0440(7) Uani 1 1 d .
H2A H 0.4364 0.7331 0.6391 0.028(7) Uiso 1 1 calc R
C3 C 0.3422(6) 0.7077(3) 0.7838(2) 0.0459(8) Uani 1 1 d .
C4 C 0.1793(7) 0.6463(3) 0.8469(2) 0.0549(9) Uani 1 1 d .
H4A H 0.1947 0.6534 0.9166 0.059(10) Uiso 1 1 calc R
C5 C -0.0055(7) 0.5748(3) 0.8051(3) 0.0610(10) Uani 1 1 d .
H5A H -0.1168 0.5320 0.8469 0.073 Uiso 1 1 calc R
C6 C 0.1156(7) 0.6033(3) 0.5285(3) 0.0545(9) Uani 1 1 d .
N1 N -0.0299(5) 0.5649(2) 0.7039(2) 0.0515(7) Uani 1 1 d .
N2 N 0.5432(6) 0.7868(3) 0.8263(2) 0.0584(8) Uani 1 1 d .
O1 O -0.2174(5) 0.4985(3) 0.6678(2) 0.0741(8) Uani 1 1 d .
O2 O -0.0680(6) 0.5334(3) 0.4950(2) 0.0745(9) Uani 1 1 d .
H02 H -0.162(8) 0.509(5) 0.547(3) 0.112 Uiso 1 1 d R
O3 O 0.2680(6) 0.6505(3) 0.47389(19) 0.0742(9) Uani 1 1 d .
O4 O 0.6906(5) 0.8338(3) 0.7680(2) 0.0766(9) Uani 1 1 d .
O5 O 0.5494(7) 0.8019(3) 0.9177(2) 0.0919(11) Uani 1 1 d .

loop_
_atom_site_aniso_label
_atom_site_aniso_U_11
_atom_site_aniso_U_22
_atom_site_aniso_U_33
_atom_site_aniso_U_23
_atom_site_aniso_U_13
_atom_site_aniso_U_12
C1 0.0486(18) 0.0305(14) 0.0445(16) 0.0013(12) 0.0009(14) 0.0047(14)
C2 0.0517(17) 0.0365(14) 0.0437(16) 0.0019(13) 0.0062(14) 0.0037(15)
C3 0.0570(19) 0.0340(15) 0.0466(17) -0.0037(12) -0.0031(15) 0.0089(14)
C4 0.079(2) 0.0458(17) 0.0395(16) 0.0045(14) 0.0077(17) 0.0085(19)
C5 0.071(2) 0.0473(19) 0.065(2) 0.0130(17) 0.014(2) 0.0091(19)
C6 0.072(2) 0.0382(17) 0.053(2) -0.0059(14) -0.011(2) -0.0003(17)
N1 0.0563(16) 0.0338(13) 0.0645(18) 0.0004(12) 0.0021(14) 0.0006(13)
N2 0.076(2) 0.0423(15) 0.0564(19) -0.0091(13) -0.0207(17) 0.0116(15)
O1 0.0614(15) 0.0559(14) 0.105(2) 0.0045(15) -0.0063(16) -0.0173(13)
O2 0.094(2) 0.0620(15) 0.0671(17) -0.0148(13) -0.0227(16) -0.0096(16)
O3 0.102(2) 0.0743(18) 0.0466(14) -0.0066(13) 0.0007(15) -0.0102(17)
O4 0.0756(19) 0.0687(18) 0.085(2) -0.0082(15) -0.0066(16) -0.0189(15)
O5 0.121(3) 0.097(2) 0.0576(17) -0.0147(16) -0.0309(18) 0.005(2)

loop_
_atom_type_symbol
_atom_type_description
_atom_type_scat_dispersion_real
_atom_type_scat_dispersion_imag
_atom_type_scat_source
C C 0.0033 0.0016 'International Tables Vol C Tables 4.2.6.8 and 6.1.1.4'
H H 0.0000 0.0000 'International Tables Vol C Tables 4.2.6.8 and 6.1.1.4'
N N 0.0061 0.0033 'International Tables Vol C Tables 4.2.6.8 and 6.1.1.4'
O O 0.0106 0.0060 'International Tables Vol C Tables 4.2.6.8 and 6.1.1.4'

loop_
_geom_angle_atom_site_label_1
_geom_angle_atom_site_label_2
_geom_angle_atom_site_label_3
_geom_angle
C2 C1 N1 118.9(3)
C2 C1 C6 120.6(3)
N1 C1 C6 120.4(3)
C1 C2 C3 120.3(3)
C1 C2 H2A 119.8
C3 C2 H2A 119.8
C4 C3 C2 120.5(3)
C4 C3 N2 119.9(3)
C2 C3 N2 119.6(3)
C5 C4 C3 118.4(3)
C5 C4 H4A 120.8
C3 C4 H4A 120.8
N1 C5 C4 121.1(3)
N1 C5 H5A 119.5
C4 C5 H5A 119.5
O3 C6 O2 123.0(3)
O3 C6 C1 119.7(3)
O2 C6 C1 117.3(3)
O1 N1 C5 118.3(3)
O1 N1 C1 120.9(3)
C5 N1 C1 120.8(3)
O4 N2 O5 124.4(4)
O4 N2 C3 117.8(3)
O5 N2 C3 117.7(4)
C6 O2 H02 109.5

loop_
_geom_bond_atom_site_label_1
_geom_bond_atom_site_label_2
_geom_bond_distance
C1 C2 1.360(4)
C1 N1 1.363(4)
C1 C6 1.505(4)
C2 C3 1.371(4)
C2 H2A 0.9300
C3 C4 1.371(5)
C3 N2 1.472(4)
C4 C5 1.361(5)
C4 H4A 0.9300
C5 N1 1.352(4)
C5 H5A 0.9300
C6 O3 1.206(4)
C6 O2 1.306(4)
N1 O1 1.318(4)
N2 O4 1.216(4)
N2 O5 1.220(4)
O2 H02 0.8925

loop_
_geom_torsion_atom_site_label_1
_geom_torsion_atom_site_label_2
_geom_torsion_atom_site_label_3
_geom_torsion_atom_site_label_4
_geom_torsion
N1 C1 C2 C3 -0.7(4)
C6 C1 C2 C3 -177.9(3)
C1 C2 C3 C4 2.3(4)
C1 C2 C3 N2 -178.9(3)
C2 C3 C4 C5 -1.7(5)
N2 C3 C4 C5 179.5(3)
C3 C4 C5 N1 -0.5(5)
C2 C1 C6 O3 0.2(5)
N1 C1 C6 O3 -176.9(3)
C2 C1 C6 O2 179.6(3)
N1 C1 C6 O2 2.5(4)
C4 C5 N1 O1 -177.5(3)
C4 C5 N1 C1 2.1(5)
C2 C1 N1 O1 178.2(3)
C6 C1 N1 O1 -4.7(4)
C2 C1 N1 C5 -1.4(4)
C6 C1 N1 C5 175.7(3)
C4 C3 N2 O4 176.4(3)
C2 C3 N2 O4 -2.4(4)
C4 C3 N2 O5 -4.4(4)
C2 C3 N2 O5 176.8(3)
